data_4311270
loop_
_publ_author_name
'Rolf W. Saalfrank'
'Christian Deutscher'
'Stefan Sperner'
'Takayuki Nakajima'
'Ayuk M. Ako'
'Eveline Uller'
'Frank Hampel'
'Frank W. Heinemann'

_publ_contact_author 'Dr. Frank Hampel'
_publ_contact_author_email hampel@organik.uni-erlangen.de
_publ_section_title
;
 Six-Membered Metalla-coronands. Synthesis and Crystal Packing: Columns,
 Compartments, and 3D-Networks,
;
_journal_name_full 'Inorganic Chemistry'
_journal_page_first 4372
_journal_page_last 4382
_journal_paper_doi 10.1021/ic049799w
_journal_volume 43
_journal_year 2004
_chemical_formula_moiety 'C120 H132 Cl6 Fe6 N12 O12, 6(C H Cl3)'
_chemical_formula_sum 'C126 H138 Cl24 Fe6 N12 O12'
_chemical_formula_weight 3198.38
_chemical_name_systematic
; 
 ? 
;
_space_group_IT_number 148
_symmetry_cell_setting rhombohedral
_symmetry_space_group_name_Hall '-R 3'
_symmetry_space_group_name_H-M 'R -3 :H'
_atom_sites_solution_hydrogens difmap
_atom_sites_solution_primary direct
_atom_sites_solution_secondary difmap
_audit_creation_method SHELXL-97
_cell_angle_alpha 90.00
_cell_angle_beta 90.00
_cell_angle_gamma 120.00
_cell_formula_units_Z 9
_cell_length_a 41.114(2)
_cell_length_b 41.114(2)
_cell_length_c 21.987(1)
_cell_measurement_reflns_used 479
_cell_measurement_temperature 100(2)
_cell_measurement_theta_max 20.00
_cell_measurement_theta_min 6.00
_cell_volume 32187(3)
_computing_cell_refinement 'EVALCCD (Bruker-Nonius, 2001)'
_computing_data_collection 'COLLECT (Bruker-Nonius, 2001)'
_computing_data_reduction 'EVALCCD (Bruker-Nonius, 2001)'
_computing_molecular_graphics 'SHELXTL 5.1 (Bruker AXS, 1998)'
_computing_publication_material 'SHELXTL 5.1 (Bruker AXS, 1998)'
_computing_structure_refinement 'SHELXTL 5.1 (Bruker AXS, 1998)'
_computing_structure_solution 'SHELXTL 5.1 (Bruker AXS, 1998)'
_diffrn_ambient_temperature 100(2)
_diffrn_detector_area_resol_mean 9
_diffrn_measured_fraction_theta_full 0.994
_diffrn_measured_fraction_theta_max 0.994
_diffrn_measurement_device_type 'Nonius KappaCCD'
_diffrn_measurement_method '\f- and \w-scans with 1.6 \% and 96 sec per frame'
_diffrn_radiation_monochromator graphite
_diffrn_radiation_source 'fine-focus sealed tube'
_diffrn_radiation_type MoK\a
_diffrn_radiation_wavelength 0.71073
_diffrn_reflns_av_R_equivalents 0.0657
_diffrn_reflns_av_sigmaI/netI 0.0420
_diffrn_reflns_limit_h_max 53
_diffrn_reflns_limit_h_min -53
_diffrn_reflns_limit_k_max 48
_diffrn_reflns_limit_k_min -52
_diffrn_reflns_limit_l_max 28
_diffrn_reflns_limit_l_min -28
_diffrn_reflns_number 120889
_diffrn_reflns_theta_full 27.51
_diffrn_reflns_theta_max 27.51
_diffrn_reflns_theta_min 3.32
_exptl_absorpt_coefficient_mu 1.101
_exptl_absorpt_correction_type none
_exptl_crystal_colour yellow
_exptl_crystal_density_diffrn 1.485
_exptl_crystal_density_method 'not measured'
_exptl_crystal_description fragment
_exptl_crystal_F_000 14742
_exptl_crystal_size_max 0.39
_exptl_crystal_size_mid 0.23
_exptl_crystal_size_min 0.21
_refine_diff_density_max 1.655
_refine_diff_density_min -2.632
_refine_diff_density_rms 0.159
_refine_ls_extinction_method none
_refine_ls_goodness_of_fit_ref 1.188
_refine_ls_hydrogen_treatment noref
_refine_ls_matrix_type full
_refine_ls_number_parameters 775
_refine_ls_number_reflns 16363
_refine_ls_number_restraints 36
_refine_ls_restrained_S_all 1.194
_refine_ls_R_factor_all 0.1099
_refine_ls_R_factor_gt 0.0576
_refine_ls_shift/su_max 0.003
_refine_ls_shift/su_mean 0.000
_refine_ls_structure_factor_coef Fsqd
_refine_ls_weighting_details 'calc w=1/[\s^2^(Fo^2^)+(0.0600P)^2^+480.3500P] where P=(Fo^2^+2Fc^2^)/3'
_refine_ls_weighting_scheme calc
_refine_ls_wR_factor_gt 0.1400
_refine_ls_wR_factor_ref 0.1849
_reflns_number_gt 11050
_reflns_number_total 16363
_reflns_threshold_expression >2sigma(I)
_cod_data_source_file ic049799wsi20040216_012135_04.cif
_cod_data_source_block rs0203
_cod_depositor_comments
;
The following automatic conversions were performed:

'_symmetry_cell_setting' tag value 'rhombohedric' was replaced with
'rhombohedral' value as specified in the replacement file
'/home/robertas/cod-tools/perl-scripts/inputs/replacement_values.lst'.

Automatic conversion script
Id: cif_fix_values 3143 2015-03-26 13:38:13Z robertas 
;
_cod_original_sg_symbol_H-M 'R -3'
_cod_database_code 4311270

loop_
_symmetry_equiv_pos_as_xyz
'x, y, z'
'-y, x-y, z'
'-x+y, -x, z'
'x+2/3, y+1/3, z+1/3'
'-y+2/3, x-y+1/3, z+1/3'
'-x+y+2/3, -x+1/3, z+1/3'
'x+1/3, y+2/3, z+2/3'
'-y+1/3, x-y+2/3, z+2/3'
'-x+y+1/3, -x+2/3, z+2/3'
'-x, -y, -z'
'y, -x+y, -z'
'x-y, x, -z'
'-x+2/3, -y+1/3, -z+1/3'
'y+2/3, -x+y+1/3, -z+1/3'
'x-y+2/3, x+1/3, -z+1/3'
'-x+1/3, -y+2/3, -z+2/3'
'y+1/3, -x+y+2/3, -z+2/3'
'x-y+1/3, x+2/3, -z+2/3'

loop_
_atom_site_label
_atom_site_type_symbol
_atom_site_fract_x
_atom_site_fract_y
_atom_site_fract_z
_atom_site_U_iso_or_equiv
_atom_site_adp_type
_atom_site_occupancy
_atom_site_symmetry_multiplicity
_atom_site_calc_flag
_atom_site_refinement_flags
_atom_site_disorder_assembly
_atom_site_disorder_group
Fe1 Fe 0.531223(17) 0.020808(17) 0.13677(3) 0.01276(14) Uani 1 1 d . . .
Fe2 Fe 0.516353(17) -0.054683(17) 0.07227(3) 0.01320(14) Uani 1 1 d . . .
Fe3 Fe 0.478361(17) -0.079948(17) -0.05782(3) 0.01452(14) Uani 1 1 d . . .
Cl1 Cl 0.51711(3) 0.00619(3) 0.23896(5) 0.0177(2) Uani 1 1 d . . .
Cl2 Cl 0.55442(3) -0.08251(3) 0.07484(5) 0.0188(2) Uani 1 1 d . . .
Cl3 Cl 0.43105(3) -0.13801(3) -0.09037(5) 0.0223(2) Uani 1 1 d . . .
O1 O 0.54915(8) 0.05190(8) 0.06051(13) 0.0154(6) Uani 1 1 d . . .
O2 O 0.55575(8) -0.00973(8) 0.11513(13) 0.0149(6) Uani 1 1 d . . .
O3 O 0.49082(8) -0.02660(8) 0.10044(13) 0.0147(6) Uani 1 1 d . . .
O4 O 0.47210(8) -0.09602(8) 0.02848(13) 0.0155(6) Uani 1 1 d . . .
O5 O 0.52448(8) -0.04002(9) -0.01407(13) 0.0158(6) Uani 1 1 d . . .
O6 O 0.49224(9) -0.05250(9) -0.13772(13) 0.0164(6) Uani 1 1 d . . .
N1 N 0.59306(10) 0.06044(11) 0.15996(17) 0.0180(8) Uani 1 1 d . . .
N2 N 0.48106(10) -0.09194(10) 0.14926(16) 0.0153(7) Uani 1 1 d . . .
N3 N 0.52274(11) -0.09159(11) -0.09432(17) 0.0190(8) Uani 1 1 d . . .
N4 N 0.61189(15) 0.08395(13) 0.3763(2) 0.0372(11) Uani 1 1 d . . .
N5 N 0.54220(13) -0.15292(12) 0.22957(19) 0.0278(9) Uani 1 1 d . . .
N6 N 0.48523(17) -0.21250(17) -0.1669(2) 0.0485(14) Uani 1 1 d . . .
C1 C 0.58737(12) 0.06543(13) 0.04703(19) 0.0167(9) Uani 1 1 d . . .
C2 C 0.61114(12) 0.08308(13) 0.1043(2) 0.0173(9) Uani 1 1 d . . .
C3 C 0.60668(12) 0.03418(13) 0.1761(2) 0.0182(9) Uani 1 1 d . . .
C4 C 0.59384(12) 0.00311(13) 0.1293(2) 0.0187(9) Uani 1 1 d . . .
C5 C 0.59783(13) 0.08543(13) 0.2127(2) 0.0183(9) Uani 1 1 d . . .
C6 C 0.63950(13) 0.11271(13) 0.2279(2) 0.0199(9) Uani 1 1 d . . .
C7 C 0.64752(13) 0.13373(12) 0.2903(2) 0.0179(9) Uani 1 1 d . . .
C8 C 0.62738(14) 0.10566(13) 0.3387(2) 0.0240(10) Uani 1 1 d . . .
C9 C 0.63474(13) 0.16294(13) 0.2942(2) 0.0220(10) Uani 1 1 d . . .
C10 C 0.62026(15) 0.17273(15) 0.2441(3) 0.0295(11) Uani 1 1 d . . .
C11 C 0.60858(18) 0.19884(17) 0.2508(3) 0.0411(14) Uani 1 1 d . . .
C12 C 0.61203(17) 0.21621(17) 0.3063(3) 0.0430(15) Uani 1 1 d . . .
C13 C 0.62656(15) 0.20707(15) 0.3559(3) 0.0332(12) Uani 1 1 d . . .
C14 C 0.63749(14) 0.18037(14) 0.3499(3) 0.0286(11) Uani 1 1 d . . .
C15 C 0.69043(13) 0.15165(13) 0.3016(2) 0.0195(9) Uani 1 1 d . . .
C16 C 0.71504(14) 0.18956(14) 0.2902(2) 0.0234(10) Uani 1 1 d . . .
C17 C 0.75343(14) 0.20424(15) 0.2975(2) 0.0281(11) Uani 1 1 d . . .
C18 C 0.76800(15) 0.18185(16) 0.3157(2) 0.0292(11) Uani 1 1 d . . .
C19 C 0.74354(16) 0.14399(16) 0.3268(2) 0.0312(12) Uani 1 1 d . . .
C20 C 0.70477(15) 0.12886(14) 0.3197(2) 0.0247(10) Uani 1 1 d . . .
C21 C 0.45403(12) -0.05079(12) 0.1232(2) 0.0169(9) Uani 1 1 d . . .
C22 C 0.45505(12) -0.07819(12) 0.1695(2) 0.0171(9) Uani 1 1 d . . .
C23 C 0.46086(13) -0.12980(12) 0.1216(2) 0.0177(9) Uani 1 1 d . . .
C24 C 0.44409(13) -0.12791(12) 0.0605(2) 0.0183(9) Uani 1 1 d . . .
C25 C 0.50649(13) -0.08935(13) 0.1992(2) 0.0180(9) Uani 1 1 d . . .
C26 C 0.48837(12) -0.11312(13) 0.2562(2) 0.0170(9) Uani 1 1 d . . .
C27 C 0.51812(13) -0.11606(13) 0.2963(2) 0.0193(9) Uani 1 1 d . . .
C28 C 0.53246(13) -0.13657(13) 0.2587(2) 0.0199(9) Uani 1 1 d . . .
C29 C 0.55216(13) -0.07703(13) 0.3120(2) 0.0193(9) Uani 1 1 d . . .
C30 C 0.54631(14) -0.04687(14) 0.3231(2) 0.0217(10) Uani 1 1 d . . .
C31 C 0.57657(14) -0.01133(14) 0.3371(2) 0.0246(10) Uani 1 1 d . . .
C32 C 0.61240(15) -0.00603(15) 0.3400(2) 0.0311(12) Uani 1 1 d . . .
C33 C 0.61830(14) -0.03564(16) 0.3294(2) 0.0298(11) Uani 1 1 d . . .
C34 C 0.58832(14) -0.07131(14) 0.3150(2) 0.0235(10) Uani 1 1 d . . .
C35 C 0.49948(13) -0.13920(14) 0.3542(2) 0.0197(9) Uani 1 1 d . . .
C36 C 0.49429(14) -0.12226(14) 0.4051(2) 0.0236(10) Uani 1 1 d . . .
C37 C 0.47663(15) -0.14298(16) 0.4566(2) 0.0291(11) Uani 1 1 d . . .
C38 C 0.46295(15) -0.18162(16) 0.4579(2) 0.0307(12) Uani 1 1 d . . .
C39 C 0.46797(16) -0.19868(15) 0.4076(3) 0.0332(12) Uani 1 1 d . . .
C40 C 0.48660(15) -0.17775(15) 0.3563(2) 0.0279(11) Uani 1 1 d . . .
C41 C 0.55793(13) -0.02679(13) -0.0489(2) 0.0196(9) Uani 1 1 d . . .
C42 C 0.56043(12) -0.06043(13) -0.0743(2) 0.0186(9) Uani 1 1 d . . .
C43 C 0.51806(14) -0.09164(14) -0.1618(2) 0.0227(10) Uani 1 1 d . . .
C44 C 0.51639(14) -0.05671(14) -0.1791(2) 0.0220(10) Uani 1 1 d . . .
C45 C 0.51514(14) -0.12897(14) -0.0710(2) 0.0242(10) Uani 1 1 d . . .
C46 C 0.54674(14) -0.13731(14) -0.0825(2) 0.0264(11) Uani 1 1 d . . .
C47 C 0.53423(15) -0.17994(14) -0.0790(2) 0.0256(10) Uani 1 1 d . . .
C48 C 0.50680(17) -0.19862(15) -0.1289(2) 0.0312(12) Uani 1 1 d . . .
C49 C 0.51432(16) -0.19932(15) -0.0191(2) 0.0279(11) Uani 1 1 d . . .
C50 C 0.52225(18) -0.17907(16) 0.0355(3) 0.0344(13) Uani 1 1 d . . .
C51 C 0.5045(2) -0.1971(2) 0.0887(3) 0.0416(15) Uani 1 1 d . . .
C52 C 0.4797(2) -0.2348(2) 0.0899(3) 0.0473(17) Uani 1 1 d . . .
C53 C 0.47190(19) -0.25558(19) 0.0361(3) 0.0465(16) Uani 1 1 d . . .
C54 C 0.48916(17) -0.23788(16) -0.0176(3) 0.0349(12) Uani 1 1 d . . .
C55 C 0.56927(15) -0.18377(14) -0.0892(2) 0.0260(10) Uani 1 1 d . . .
C56 C 0.59516(17) -0.17506(15) -0.0418(2) 0.0307(12) Uani 1 1 d . . .
C57 C 0.62754(16) -0.17621(15) -0.0508(3) 0.0320(12) Uani 1 1 d . . .
C58 C 0.63513(17) -0.18668(16) -0.1066(3) 0.0340(12) Uani 1 1 d . . .
C59 C 0.60980(18) -0.19493(17) -0.1541(3) 0.0358(13) Uani 1 1 d . . .
C60 C 0.57793(17) -0.19279(15) -0.1456(2) 0.0316(12) Uani 1 1 d . . .
C100 C 0.67464(16) -0.07110(17) -0.1282(3) 0.0391(13) Uani 1 1 d D . .
Cl11 Cl 0.63621(4) -0.09596(4) -0.17656(7) 0.0398(3) Uani 1 1 d D . .
Cl12 Cl 0.71673(4) -0.05161(4) -0.16898(7) 0.0377(3) Uani 1 1 d D . .
Cl13 Cl 0.67137(6) -0.03524(6) -0.08821(8) 0.0588(5) Uani 1 1 d D . .
C200 C 0.62885(14) 0.02480(14) -0.2284(2) 0.0274(11) Uani 1 1 d . . .
Cl21 Cl 0.61738(4) -0.02246(4) -0.23628(7) 0.0387(3) Uani 1 1 d . . .
Cl22 Cl 0.63400(4) 0.03722(4) -0.15118(6) 0.0372(3) Uani 1 1 d . . .
Cl23 Cl 0.59446(4) 0.03202(4) -0.26286(8) 0.0441(4) Uani 1 1 d . . .
C300 C 0.7240 0.4219 0.7144 0.237 Uani 0.50 1 d PD A 1
Cl31 Cl 0.7404 0.4420 0.6442 0.102 Uani 0.50 1 d PD A 1
Cl32 Cl 0.6987 0.4376 0.7505 0.124 Uani 0.50 1 d PD A 1
Cl33 Cl 0.6984 0.3728 0.7088 0.583 Uani 0.50 1 d PD A 1
C301 C 0.7048 0.4026 0.5338 0.321 Uani 0.25 1 d PD B 2
Cl34 Cl 0.7400 0.4291 0.5841 0.210 Uani 0.25 1 d PD B 2
Cl35 Cl 0.7179 0.3775 0.4883 0.207 Uani 0.25 1 d PD . 2
Cl36 Cl 0.6580 0.3797 0.5568 0.968 Uani 0.25 1 d PD B 2
C302 C 0.6714 0.3787 0.6642 0.119 Uani 0.25 1 d PD C 3
Cl37 Cl 0.6406 0.3653 0.6043 0.115 Uani 0.25 1 d PD C 3
Cl38 Cl 0.7159 0.4152 0.6643 0.348 Uani 0.25 1 d PD C 3
Cl39 Cl 0.6564 0.3684 0.7404 0.887 Uani 0.25 1 d PD C 3
H1A H 0.5905 0.0455 0.0331 0.050 Uiso 1 1 d . . .
H1B H 0.5970 0.0830 0.0154 0.050 Uiso 1 1 d . . .
H2A H 0.6343 0.0842 0.1010 0.050 Uiso 1 1 d . . .
H2B H 0.6133 0.1054 0.1082 0.050 Uiso 1 1 d . . .
H3A H 0.6343 0.0465 0.1792 0.050 Uiso 1 1 d . . .
H3B H 0.5977 0.0244 0.2157 0.050 Uiso 1 1 d . . .
H4A H 0.5971 -0.0164 0.1444 0.050 Uiso 1 1 d . . .
H4B H 0.6091 0.0133 0.0937 0.050 Uiso 1 1 d . . .
H5A H 0.5860 0.0986 0.2045 0.050 Uiso 1 1 d . . .
H5B H 0.5864 0.0694 0.2451 0.050 Uiso 1 1 d . . .
H6A H 0.6531 0.1301 0.1980 0.050 Uiso 1 1 d . . .
H6B H 0.6537 0.0989 0.2319 0.050 Uiso 1 1 d . . .
H10 H 0.6153 0.1610 0.2049 0.050 Uiso 1 1 d . . .
H11 H 0.5971 0.2060 0.2148 0.050 Uiso 1 1 d . . .
H12 H 0.6038 0.2330 0.3128 0.050 Uiso 1 1 d . . .
H13 H 0.6288 0.2196 0.3946 0.050 Uiso 1 1 d . . .
H14 H 0.6515 0.1762 0.3875 0.050 Uiso 1 1 d . . .
H16 H 0.7062 0.2057 0.2728 0.050 Uiso 1 1 d . . .
H17 H 0.7695 0.2297 0.2886 0.050 Uiso 1 1 d . . .
H18 H 0.7948 0.1917 0.3234 0.050 Uiso 1 1 d . . .
H19 H 0.7571 0.1314 0.3375 0.050 Uiso 1 1 d . . .
H20 H 0.6858 0.1021 0.3325 0.050 Uiso 1 1 d . . .
H21A H 0.4376 -0.0630 0.0896 0.050 Uiso 1 1 d . . .
H21B H 0.4422 -0.0372 0.1418 0.050 Uiso 1 1 d . . .
H22A H 0.4631 -0.0657 0.2062 0.050 Uiso 1 1 d . . .
H22B H 0.4291 -0.0994 0.1790 0.050 Uiso 1 1 d . . .
H23A H 0.4799 -0.1382 0.1176 0.050 Uiso 1 1 d . . .
H23B H 0.4417 -0.1477 0.1485 0.050 Uiso 1 1 d . . .
H24A H 0.4236 -0.1244 0.0662 0.050 Uiso 1 1 d . . .
H24B H 0.4385 -0.1511 0.0373 0.050 Uiso 1 1 d . . .
H25A H 0.5221 -0.0970 0.1818 0.050 Uiso 1 1 d . . .
H25B H 0.5220 -0.0646 0.2119 0.050 Uiso 1 1 d . . .
H26A H 0.4750 -0.1036 0.2806 0.050 Uiso 1 1 d . . .
H26B H 0.4679 -0.1394 0.2432 0.050 Uiso 1 1 d . . .
H30 H 0.5189 -0.0520 0.3219 0.050 Uiso 1 1 d . . .
H31 H 0.5695 0.0092 0.3461 0.050 Uiso 1 1 d . . .
H32 H 0.6305 0.0175 0.3439 0.050 Uiso 1 1 d . . .
H33 H 0.6390 -0.0336 0.3270 0.050 Uiso 1 1 d . . .
H34 H 0.5947 -0.0920 0.3119 0.050 Uiso 1 1 d . . .
H36 H 0.5014 -0.0980 0.4070 0.050 Uiso 1 1 d . . .
H37 H 0.4730 -0.1314 0.4884 0.050 Uiso 1 1 d . . .
H38 H 0.4479 -0.1944 0.4921 0.050 Uiso 1 1 d . . .
H39 H 0.4600 -0.2235 0.4073 0.050 Uiso 1 1 d . . .
H40 H 0.4875 -0.1871 0.3299 0.050 Uiso 1 1 d . . .
H41A H 0.5813 -0.0108 -0.0243 0.050 Uiso 1 1 d . . .
H41B H 0.5599 -0.0101 -0.0830 0.050 Uiso 1 1 d . . .
H42A H 0.5697 -0.0698 -0.0401 0.050 Uiso 1 1 d . . .
H42B H 0.5769 -0.0530 -0.1090 0.050 Uiso 1 1 d . . .
H43A H 0.5371 -0.0921 -0.1855 0.050 Uiso 1 1 d . . .
H43B H 0.4931 -0.1164 -0.1734 0.050 Uiso 1 1 d . . .
H44A H 0.5401 -0.0324 -0.1783 0.050 Uiso 1 1 d . . .
H44B H 0.5089 -0.0562 -0.2184 0.050 Uiso 1 1 d . . .
H45A H 0.5094 -0.1316 -0.0243 0.050 Uiso 1 1 d . . .
H45B H 0.4909 -0.1489 -0.0947 0.050 Uiso 1 1 d . . .
H46A H 0.5563 -0.1274 -0.1279 0.050 Uiso 1 1 d . . .
H46B H 0.5677 -0.1243 -0.0487 0.050 Uiso 1 1 d . . .
H50 H 0.5390 -0.1520 0.0411 0.050 Uiso 1 1 d . . .
H51 H 0.5070 -0.1806 0.1320 0.050 Uiso 1 1 d . . .
H52 H 0.4657 -0.2508 0.1215 0.050 Uiso 1 1 d . . .
H53 H 0.4538 -0.2820 0.0378 0.050 Uiso 1 1 d . . .
H54 H 0.4826 -0.2531 -0.0575 0.050 Uiso 1 1 d . . .
H56 H 0.5886 -0.1686 -0.0039 0.050 Uiso 1 1 d . . .
H57 H 0.6459 -0.1697 -0.0129 0.050 Uiso 1 1 d . . .
H58 H 0.6598 -0.1890 -0.1094 0.050 Uiso 1 1 d . . .
H59 H 0.6172 -0.1999 -0.1932 0.050 Uiso 1 1 d . . .
H60 H 0.5588 -0.1998 -0.1790 0.050 Uiso 1 1 d . . .
H100 H 0.6660 -0.0942 -0.1012 0.050 Uiso 1 1 d . . .
H200 H 0.6507 0.0428 -0.2467 0.050 Uiso 1 1 d . . .

loop_
_atom_site_aniso_label
_atom_site_aniso_U_11
_atom_site_aniso_U_22
_atom_site_aniso_U_33
_atom_site_aniso_U_23
_atom_site_aniso_U_13
_atom_site_aniso_U_12
Fe1 0.0120(3) 0.0139(3) 0.0127(3) 0.0009(2) -0.0006(2) 0.0067(2)
Fe2 0.0122(3) 0.0141(3) 0.0134(3) -0.0003(2) -0.0017(2) 0.0067(2)
Fe3 0.0149(3) 0.0141(3) 0.0138(3) 0.0007(2) -0.0016(2) 0.0067(2)
Cl1 0.0199(5) 0.0190(5) 0.0141(5) 0.0021(4) 0.0006(4) 0.0097(4)
Cl2 0.0200(5) 0.0221(5) 0.0193(5) -0.0018(4) -0.0030(4) 0.0143(4)
Cl3 0.0214(5) 0.0173(5) 0.0245(6) -0.0019(4) -0.0064(4) 0.0068(4)
O1 0.0116(14) 0.0164(15) 0.0165(15) 0.0009(12) -0.0007(11) 0.0057(12)
O2 0.0136(14) 0.0190(15) 0.0144(14) -0.0018(12) -0.0027(12) 0.0099(13)
O3 0.0120(14) 0.0145(14) 0.0169(15) 0.0029(12) 0.0006(11) 0.0062(12)
O4 0.0144(15) 0.0137(15) 0.0157(15) 0.0012(12) -0.0006(12) 0.0051(12)
O5 0.0133(14) 0.0183(15) 0.0150(15) 0.0006(12) 0.0002(12) 0.0072(13)
O6 0.0195(16) 0.0185(15) 0.0142(14) -0.0001(12) 0.0004(12) 0.0117(13)
N1 0.0165(18) 0.0196(19) 0.0166(18) -0.0017(15) -0.0012(15) 0.0082(16)
N2 0.0158(18) 0.0170(18) 0.0146(17) -0.0001(14) -0.0018(14) 0.0094(15)
N3 0.022(2) 0.0161(18) 0.0201(19) -0.0004(15) -0.0029(15) 0.0107(16)
N4 0.051(3) 0.026(2) 0.026(2) 0.0049(19) 0.006(2) 0.013(2)
N5 0.040(3) 0.029(2) 0.024(2) -0.0003(18) 0.0015(19) 0.025(2)
N6 0.053(3) 0.057(4) 0.034(3) -0.007(3) -0.015(3) 0.025(3)
C1 0.011(2) 0.023(2) 0.012(2) 0.0039(17) 0.0028(16) 0.0059(18)
C2 0.014(2) 0.018(2) 0.017(2) 0.0005(17) 0.0002(17) 0.0061(18)
C3 0.016(2) 0.020(2) 0.017(2) -0.0001(17) -0.0031(17) 0.0083(18)
C4 0.013(2) 0.018(2) 0.025(2) -0.0024(18) -0.0040(17) 0.0082(18)
C5 0.019(2) 0.018(2) 0.015(2) -0.0013(17) -0.0009(17) 0.0072(18)
C6 0.021(2) 0.020(2) 0.014(2) -0.0001(17) 0.0015(17) 0.0070(19)
C7 0.020(2) 0.015(2) 0.015(2) -0.0037(17) -0.0039(17) 0.0062(18)
C8 0.028(3) 0.019(2) 0.020(2) -0.0052(19) -0.003(2) 0.009(2)
C9 0.019(2) 0.018(2) 0.025(2) -0.0002(18) -0.0020(19) 0.0058(19)
C10 0.027(3) 0.023(3) 0.035(3) 0.000(2) -0.007(2) 0.010(2)
C11 0.038(3) 0.031(3) 0.057(4) 0.003(3) -0.012(3) 0.019(3)
C12 0.027(3) 0.031(3) 0.075(5) 0.001(3) 0.006(3) 0.017(3)
C13 0.023(3) 0.025(3) 0.048(3) -0.005(2) 0.006(2) 0.009(2)
C14 0.023(2) 0.022(2) 0.036(3) -0.005(2) 0.001(2) 0.007(2)
C15 0.023(2) 0.019(2) 0.015(2) -0.0078(17) -0.0059(18) 0.0100(19)
C16 0.026(2) 0.024(2) 0.019(2) -0.0022(19) -0.0044(19) 0.012(2)
C17 0.023(2) 0.028(3) 0.027(3) -0.008(2) -0.002(2) 0.008(2)
C18 0.028(3) 0.043(3) 0.022(2) -0.015(2) -0.011(2) 0.022(2)
C19 0.040(3) 0.041(3) 0.023(3) -0.008(2) -0.012(2) 0.028(3)
C20 0.034(3) 0.026(2) 0.020(2) -0.0043(19) -0.006(2) 0.019(2)
C21 0.011(2) 0.018(2) 0.021(2) 0.0014(17) -0.0002(16) 0.0066(17)
C22 0.017(2) 0.014(2) 0.020(2) 0.0016(17) 0.0027(17) 0.0071(18)
C23 0.019(2) 0.013(2) 0.019(2) 0.0023(17) -0.0004(17) 0.0068(18)
C24 0.017(2) 0.015(2) 0.018(2) 0.0013(17) -0.0009(17) 0.0047(18)
C25 0.019(2) 0.020(2) 0.018(2) 0.0008(17) -0.0010(17) 0.0114(19)
C26 0.017(2) 0.020(2) 0.017(2) 0.0052(17) 0.0018(17) 0.0117(18)
C27 0.024(2) 0.019(2) 0.018(2) 0.0024(18) 0.0017(18) 0.014(2)
C28 0.024(2) 0.022(2) 0.017(2) 0.0046(18) -0.0019(18) 0.014(2)
C29 0.024(2) 0.020(2) 0.013(2) 0.0022(17) -0.0016(17) 0.0098(19)
C30 0.026(2) 0.024(2) 0.017(2) 0.0002(18) -0.0038(18) 0.014(2)
C31 0.029(3) 0.023(2) 0.021(2) 0.0003(19) -0.005(2) 0.013(2)
C32 0.030(3) 0.027(3) 0.028(3) 0.002(2) -0.006(2) 0.007(2)
C33 0.022(2) 0.037(3) 0.029(3) 0.004(2) -0.003(2) 0.013(2)
C34 0.023(2) 0.027(3) 0.023(2) 0.0064(19) -0.0010(19) 0.014(2)
C35 0.020(2) 0.026(2) 0.017(2) 0.0052(18) -0.0026(17) 0.014(2)
C36 0.024(2) 0.025(2) 0.022(2) 0.0015(19) -0.0018(19) 0.012(2)
C37 0.030(3) 0.041(3) 0.018(2) 0.004(2) 0.000(2) 0.019(2)
C38 0.025(3) 0.041(3) 0.028(3) 0.017(2) 0.004(2) 0.018(2)
C39 0.033(3) 0.024(3) 0.044(3) 0.009(2) 0.002(2) 0.016(2)
C40 0.029(3) 0.026(3) 0.030(3) 0.006(2) 0.004(2) 0.015(2)
C41 0.016(2) 0.022(2) 0.019(2) 0.0004(18) 0.0022(17) 0.0079(19)
C42 0.016(2) 0.018(2) 0.020(2) 0.0014(17) 0.0007(17) 0.0075(18)
C43 0.029(3) 0.028(3) 0.017(2) -0.0008(19) 0.0013(19) 0.019(2)
C44 0.030(3) 0.033(3) 0.014(2) 0.0033(19) 0.0046(19) 0.024(2)
C45 0.026(3) 0.021(2) 0.027(2) 0.0021(19) 0.000(2) 0.013(2)
C46 0.027(3) 0.022(2) 0.033(3) 0.003(2) -0.004(2) 0.014(2)
C47 0.032(3) 0.023(2) 0.022(2) -0.0012(19) -0.004(2) 0.015(2)
C48 0.039(3) 0.029(3) 0.027(3) 0.000(2) -0.001(2) 0.018(2)
C49 0.037(3) 0.029(3) 0.027(3) 0.000(2) -0.001(2) 0.023(2)
C50 0.049(3) 0.037(3) 0.031(3) -0.004(2) -0.005(3) 0.032(3)
C51 0.062(4) 0.065(4) 0.026(3) -0.003(3) -0.001(3) 0.053(4)
C52 0.052(4) 0.070(5) 0.038(3) 0.024(3) 0.018(3) 0.044(4)
C53 0.043(4) 0.047(4) 0.055(4) 0.009(3) 0.006(3) 0.027(3)
C54 0.039(3) 0.034(3) 0.038(3) 0.001(2) -0.001(2) 0.023(3)
C55 0.035(3) 0.018(2) 0.028(3) 0.0011(19) -0.001(2) 0.016(2)
C56 0.045(3) 0.023(3) 0.030(3) 0.001(2) 0.000(2) 0.021(2)
C57 0.038(3) 0.024(3) 0.039(3) 0.006(2) 0.000(2) 0.020(2)
C58 0.040(3) 0.033(3) 0.039(3) 0.003(2) 0.005(2) 0.026(3)
C59 0.047(3) 0.035(3) 0.032(3) 0.001(2) 0.007(3) 0.025(3)
C60 0.047(3) 0.027(3) 0.023(3) 0.001(2) 0.001(2) 0.020(3)
C100 0.042(3) 0.042(3) 0.034(3) 0.001(3) 0.005(3) 0.021(3)
Cl11 0.0294(7) 0.0322(7) 0.0484(8) -0.0005(6) 0.0002(6) 0.0084(6)
Cl12 0.0286(7) 0.0364(7) 0.0413(8) -0.0104(6) -0.0007(6) 0.0111(6)
Cl13 0.0612(11) 0.0777(13) 0.0498(10) -0.0295(9) -0.0078(8) 0.0440(10)
C200 0.026(3) 0.021(2) 0.031(3) 0.000(2) 0.006(2) 0.008(2)
Cl21 0.0472(8) 0.0307(7) 0.0438(8) -0.0015(6) 0.0089(6) 0.0236(6)
Cl22 0.0358(7) 0.0358(7) 0.0295(7) -0.0045(6) 0.0052(6) 0.0099(6)
Cl23 0.0382(8) 0.0348(8) 0.0599(10) 0.0034(7) -0.0117(7) 0.0188(7)
C300 0.027 0.092 0.573 0.140 -0.005 0.016
Cl31 0.087 0.090 0.153 -0.029 -0.050 0.062
Cl32 0.098 0.104 0.103 0.031 -0.051 -0.001
Cl33 0.162 0.572 0.956 0.470 0.124 0.139
C301 0.577 0.419 0.247 0.308 0.325 0.460
Cl34 0.154 0.339 0.205 -0.042 -0.038 0.175
Cl35 0.166 0.193 0.239 0.124 0.112 0.071
Cl36 1.071 0.287 1.779 0.130 0.503 0.513
C302 0.089 0.039 0.165 0.017 -0.006 -0.017
Cl37 0.080 0.086 0.186 -0.046 -0.045 0.048
Cl38 0.144 0.203 0.688 0.127 -0.082 0.080
Cl39 0.514 0.705 1.776 0.411 0.056 0.555

loop_
_atom_type_symbol
_atom_type_description
_atom_type_scat_dispersion_real
_atom_type_scat_dispersion_imag
_atom_type_scat_source
C C 0.0033 0.0016 'International Tables Vol C Tables 4.2.6.8 and 6.1.1.4'
H H 0.0000 0.0000 'International Tables Vol C Tables 4.2.6.8 and 6.1.1.4'
N N 0.0061 0.0033 'International Tables Vol C Tables 4.2.6.8 and 6.1.1.4'
O O 0.0106 0.0060 'International Tables Vol C Tables 4.2.6.8 and 6.1.1.4'
Cl Cl 0.1484 0.1585 'International Tables Vol C Tables 4.2.6.8 and 6.1.1.4'
Fe Fe 0.3463 0.8444 'International Tables Vol C Tables 4.2.6.8 and 6.1.1.4'

loop_
_geom_angle_atom_site_label_1
_geom_angle_atom_site_label_2
_geom_angle_atom_site_label_3
_geom_angle
_geom_angle_site_symmetry_1
_geom_angle_site_symmetry_3
_geom_angle_publ_flag
O6 Fe1 O3 101.95(12) 10_655 . ?
O6 Fe1 O1 74.56(12) 10_655 . ?
O3 Fe1 O1 98.57(12) . . ?
O6 Fe1 O2 166.92(12) 10_655 . ?
O3 Fe1 O2 74.24(12) . . ?
O1 Fe1 O2 93.46(12) . . ?
O6 Fe1 N1 105.29(13) 10_655 . ?
O3 Fe1 N1 150.82(13) . . ?
O1 Fe1 N1 79.02(13) . . ?
O2 Fe1 N1 76.88(13) . . ?
O6 Fe1 Cl1 91.11(9) 10_655 . ?
O3 Fe1 Cl1 99.01(9) . . ?
O1 Fe1 Cl1 159.28(10) . . ?
O2 Fe1 Cl1 101.81(9) . . ?
N1 Fe1 Cl1 90.78(10) . . ?
O5 Fe2 O2 103.78(13) . . ?
O5 Fe2 O3 100.30(12) . . ?
O2 Fe2 O3 74.68(12) . . ?
O5 Fe2 O4 74.94(12) . . ?
O2 Fe2 O4 171.32(12) . . ?
O3 Fe2 O4 96.99(12) . . ?
O5 Fe2 N2 152.12(13) . . ?
O2 Fe2 N2 102.97(13) . . ?
O3 Fe2 N2 79.36(12) . . ?
O4 Fe2 N2 77.43(13) . . ?
O5 Fe2 Cl2 96.86(9) . . ?
O2 Fe2 Cl2 90.57(9) . . ?
O3 Fe2 Cl2 159.57(9) . . ?
O4 Fe2 Cl2 98.11(9) . . ?
N2 Fe2 Cl2 90.58(10) . . ?
O1 Fe3 O4 101.89(13) 10_655 . ?
O1 Fe3 O6 74.42(12) 10_655 . ?
O4 Fe3 O6 167.49(13) . . ?
O1 Fe3 O5 96.78(12) 10_655 . ?
O4 Fe3 O5 74.25(12) . . ?
O6 Fe3 O5 94.14(12) . . ?
O1 Fe3 N3 150.76(13) 10_655 . ?
O4 Fe3 N3 104.71(13) . . ?
O6 Fe3 N3 77.00(13) . . ?
O5 Fe3 N3 79.16(13) . . ?
O1 Fe3 Cl3 99.29(9) 10_655 . ?
O4 Fe3 Cl3 92.87(9) . . ?
O6 Fe3 Cl3 99.50(9) . . ?
O5 Fe3 Cl3 161.21(10) . . ?
N3 Fe3 Cl3 91.32(10) . . ?
C1 O1 Fe3 127.7(3) . 10_655 ?
C1 O1 Fe1 114.1(2) . . ?
Fe3 O1 Fe1 105.10(14) 10_655 . ?
C4 O2 Fe2 133.5(3) . . ?
C4 O2 Fe1 121.3(3) . . ?
Fe2 O2 Fe1 105.19(13) . . ?
C21 O3 Fe1 128.2(3) . . ?
C21 O3 Fe2 112.7(2) . . ?
Fe1 O3 Fe2 105.48(13) . . ?
C24 O4 Fe3 133.6(3) . . ?
C24 O4 Fe2 121.0(3) . . ?
Fe3 O4 Fe2 105.36(14) . . ?
C41 O5 Fe2 128.3(3) . . ?
C41 O5 Fe3 112.8(3) . . ?
Fe2 O5 Fe3 105.24(14) . . ?
C44 O6 Fe1 133.6(3) . 10_655 ?
C44 O6 Fe3 120.8(3) . . ?
Fe1 O6 Fe3 105.45(14) 10_655 . ?
C3 N1 C2 113.5(3) . . ?
C3 N1 C5 110.2(3) . . ?
C2 N1 C5 110.7(3) . . ?
C3 N1 Fe1 102.9(3) . . ?
C2 N1 Fe1 106.9(3) . . ?
C5 N1 Fe1 112.3(3) . . ?
C23 N2 C25 112.6(3) . . ?
C23 N2 C22 112.7(3) . . ?
C25 N2 C22 111.2(3) . . ?
C23 N2 Fe2 103.8(3) . . ?
C25 N2 Fe2 108.4(3) . . ?
C22 N2 Fe2 107.7(3) . . ?
C43 N3 C45 112.2(4) . . ?
C43 N3 C42 111.7(4) . . ?
C45 N3 C42 111.9(4) . . ?
C43 N3 Fe3 103.7(3) . . ?
C45 N3 Fe3 108.7(3) . . ?
C42 N3 Fe3 108.3(3) . . ?
O1 C1 C2 109.5(3) . . ?
O1 C1 H1A 109.6 . . ?
C2 C1 H1A 110.2 . . ?
O1 C1 H1B 114.8 . . ?
C2 C1 H1B 108.7 . . ?
H1A C1 H1B 103.8 . . ?
N1 C2 C1 112.1(3) . . ?
N1 C2 H2A 105.8 . . ?
C1 C2 H2A 110.5 . . ?
N1 C2 H2B 109.3 . . ?
C1 C2 H2B 106.2 . . ?
H2A C2 H2B 113.0 . . ?
N1 C3 C4 110.5(4) . . ?
N1 C3 H3A 113.5 . . ?
C4 C3 H3A 107.8 . . ?
N1 C3 H3B 108.5 . . ?
C4 C3 H3B 111.6 . . ?
H3A C3 H3B 104.9 . . ?
O2 C4 C3 108.6(4) . . ?
O2 C4 H4A 111.4 . . ?
C3 C4 H4A 110.0 . . ?
O2 C4 H4B 110.1 . . ?
C3 C4 H4B 108.1 . . ?
H4A C4 H4B 108.7 . . ?
N1 C5 C6 112.6(4) . . ?
N1 C5 H5A 109.3 . . ?
C6 C5 H5A 109.9 . . ?
N1 C5 H5B 105.3 . . ?
C6 C5 H5B 109.4 . . ?
H5A C5 H5B 110.2 . . ?
C5 C6 C7 116.2(4) . . ?
C5 C6 H6A 115.4 . . ?
C7 C6 H6A 108.4 . . ?
C5 C6 H6B 110.9 . . ?
C7 C6 H6B 102.5 . . ?
H6A C6 H6B 101.7 . . ?
C8 C7 C9 107.1(4) . . ?
C8 C7 C15 108.4(4) . . ?
C9 C7 C15 111.8(4) . . ?
C8 C7 C6 108.5(4) . . ?
C9 C7 C6 114.9(4) . . ?
C15 C7 C6 106.1(4) . . ?
N4 C8 C7 179.7(8) . . ?
C14 C9 C10 118.6(5) . . ?
C14 C9 C7 118.6(4) . . ?
C10 C9 C7 122.7(4) . . ?
C11 C10 C9 120.0(5) . . ?
C11 C10 H10 114.7 . . ?
C9 C10 H10 125.0 . . ?
C12 C11 C10 120.5(6) . . ?
C12 C11 H11 117.9 . . ?
C10 C11 H11 121.6 . . ?
C11 C12 C13 120.1(5) . . ?
C11 C12 H12 122.9 . . ?
C13 C12 H12 116.8 . . ?
C12 C13 C14 119.7(5) . . ?
C12 C13 H13 118.9 . . ?
C14 C13 H13 121.4 . . ?
C13 C14 C9 121.0(5) . . ?
C13 C14 H14 118.0 . . ?
C9 C14 H14 120.5 . . ?
C20 C15 C16 119.3(5) . . ?
C20 C15 C7 119.3(4) . . ?
C16 C15 C7 121.3(4) . . ?
C17 C16 C15 119.8(5) . . ?
C17 C16 H16 118.5 . . ?
C15 C16 H16 121.3 . . ?
C18 C17 C16 121.3(5) . . ?
C18 C17 H17 120.2 . . ?
C16 C17 H17 118.5 . . ?
C17 C18 C19 119.0(5) . . ?
C17 C18 H18 123.0 . . ?
C19 C18 H18 117.9 . . ?
C18 C19 C20 120.2(5) . . ?
C18 C19 H19 111.0 . . ?
C20 C19 H19 128.8 . . ?
C15 C20 C19 120.3(5) . . ?
C15 C20 H20 117.0 . . ?
C19 C20 H20 122.2 . . ?
O3 C21 C22 109.7(3) . . ?
O3 C21 H21A 108.8 . . ?
C22 C21 H21A 113.5 . . ?
O3 C21 H21B 113.6 . . ?
C22 C21 H21B 109.9 . . ?
H21A C21 H21B 101.3 . . ?
N2 C22 C21 111.4(3) . . ?
N2 C22 H22A 110.0 . . ?
C21 C22 H22A 107.8 . . ?
N2 C22 H22B 112.5 . . ?
C21 C22 H22B 111.5 . . ?
H22A C22 H22B 103.4 . . ?
N2 C23 C24 109.7(3) . . ?
N2 C23 H23A 106.0 . . ?
C24 C23 H23A 112.9 . . ?
N2 C23 H23B 111.3 . . ?
C24 C23 H23B 111.1 . . ?
H23A C23 H23B 105.8 . . ?
O4 C24 C23 107.6(3) . . ?
O4 C24 H24A 107.5 . . ?
C23 C24 H24A 110.9 . . ?
O4 C24 H24B 108.6 . . ?
C23 C24 H24B 107.0 . . ?
H24A C24 H24B 115.0 . . ?
N2 C25 C26 117.3(4) . . ?
N2 C25 H25A 104.6 . . ?
C26 C25 H25A 108.6 . . ?
N2 C25 H25B 111.8 . . ?
C26 C25 H25B 107.5 . . ?
H25A C25 H25B 106.4 . . ?
C25 C26 C27 111.2(4) . . ?
C25 C26 H26A 112.6 . . ?
C27 C26 H26A 109.8 . . ?
C25 C26 H26B 109.0 . . ?
C27 C26 H26B 109.9 . . ?
H26A C26 H26B 104.1 . . ?
C28 C27 C35 108.8(4) . . ?
C28 C27 C29 107.4(4) . . ?
C35 C27 C29 111.6(4) . . ?
C28 C27 C26 106.0(4) . . ?
C35 C27 C26 110.3(4) . . ?
C29 C27 C26 112.4(4) . . ?
N5 C28 C27 177.8(6) . . ?
C34 C29 C30 119.1(4) . . ?
C34 C29 C27 121.5(4) . . ?
C30 C29 C27 119.4(4) . . ?
C29 C30 C31 120.5(4) . . ?
C29 C30 H30 117.8 . . ?
C31 C30 H30 121.7 . . ?
C32 C31 C30 119.8(5) . . ?
C32 C31 H31 125.1 . . ?
C30 C31 H31 115.2 . . ?
C33 C32 C31 120.0(5) . . ?
C33 C32 H32 124.3 . . ?
C31 C32 H32 115.2 . . ?
C32 C33 C34 120.8(5) . . ?
C32 C33 H33 123.9 . . ?
C34 C33 H33 114.9 . . ?
C29 C34 C33 119.8(5) . . ?
C29 C34 H34 124.2 . . ?
C33 C34 H34 115.7 . . ?
C36 C35 C40 118.3(4) . . ?
C36 C35 C27 120.6(4) . . ?
C40 C35 C27 121.1(4) . . ?
C37 C36 C35 121.0(5) . . ?
C37 C36 H36 115.5 . . ?
C35 C36 H36 123.5 . . ?
C36 C37 C38 120.5(5) . . ?
C36 C37 H37 119.0 . . ?
C38 C37 H37 120.4 . . ?
C39 C38 C37 118.9(5) . . ?
C39 C38 H38 125.1 . . ?
C37 C38 H38 115.4 . . ?
C38 C39 C40 120.8(5) . . ?
C38 C39 H39 121.2 . . ?
C40 C39 H39 118.0 . . ?
C39 C40 C35 120.5(5) . . ?
C39 C40 H40 119.3 . . ?
C35 C40 H40 119.8 . . ?
O5 C41 C42 109.7(4) . . ?
O5 C41 H41A 112.6 . . ?
C42 C41 H41A 107.9 . . ?
O5 C41 H41B 113.6 . . ?
C42 C41 H41B 109.2 . . ?
H41A C41 H41B 103.6 . . ?
N3 C42 C41 111.6(4) . . ?
N3 C42 H42A 108.6 . . ?
C41 C42 H42A 106.4 . . ?
N3 C42 H42B 107.5 . . ?
C41 C42 H42B 110.7 . . ?
H42A C42 H42B 111.9 . . ?
N3 C43 C44 108.3(4) . . ?
N3 C43 H43A 115.9 . . ?
C44 C43 H43A 107.9 . . ?
N3 C43 H43B 107.7 . . ?
C44 C43 H43B 111.7 . . ?
H43A C43 H43B 105.2 . . ?
O6 C44 C43 108.6(4) . . ?
O6 C44 H44A 105.1 . . ?
C43 C44 H44A 117.6 . . ?
O6 C44 H44B 109.7 . . ?
C43 C44 H44B 115.6 . . ?
H44A C44 H44B 99.5 . . ?
N3 C45 C46 114.3(4) . . ?
N3 C45 H45A 111.3 . . ?
C46 C45 H45A 108.3 . . ?
N3 C45 H45B 105.0 . . ?
C46 C45 H45B 108.9 . . ?
H45A C45 H45B 109.0 . . ?
C45 C46 C47 113.9(4) . . ?
C45 C46 H46A 105.0 . . ?
C47 C46 H46A 109.0 . . ?
C45 C46 H46B 109.8 . . ?
C47 C46 H46B 105.2 . . ?
H46A C46 H46B 114.2 . . ?
C48 C47 C55 110.3(4) . . ?
C48 C47 C49 107.1(4) . . ?
C55 C47 C49 110.6(4) . . ?
C48 C47 C46 106.5(4) . . ?
C55 C47 C46 107.9(4) . . ?
C49 C47 C46 114.3(4) . . ?
N6 C48 C47 178.3(6) . . ?
C54 C49 C50 118.3(5) . . ?
C54 C49 C47 120.5(5) . . ?
C50 C49 C47 121.2(5) . . ?
C51 C50 C49 120.1(6) . . ?
C51 C50 H50 112.7 . . ?
C49 C50 H50 127.1 . . ?
C52 C51 C50 121.4(6) . . ?
C52 C51 H51 116.9 . . ?
C50 C51 H51 121.2 . . ?
C51 C52 C53 119.3(6) . . ?
C51 C52 H52 131.5 . . ?
C53 C52 H52 109.2 . . ?
C54 C53 C52 120.0(6) . . ?
C54 C53 H53 122.1 . . ?
C52 C53 H53 117.8 . . ?
C53 C54 C49 120.9(6) . . ?
C53 C54 H54 119.8 . . ?
C49 C54 H54 119.2 . . ?
C60 C55 C56 117.9(5) . . ?
C60 C55 C47 122.3(5) . . ?
C56 C55 C47 119.6(5) . . ?
C57 C56 C55 120.7(5) . . ?
C57 C56 H56 123.4 . . ?
C55 C56 H56 115.9 . . ?
C56 C57 C58 120.8(5) . . ?
C56 C57 H57 117.0 . . ?
C58 C57 H57 122.1 . . ?
C57 C58 C59 118.8(5) . . ?
C57 C58 H58 116.8 . . ?
C59 C58 H58 124.2 . . ?
C60 C59 C58 120.3(5) . . ?
C60 C59 H59 123.3 . . ?
C58 C59 H59 116.2 . . ?
C59 C60 C55 121.4(5) . . ?
C59 C60 H60 121.1 . . ?
C55 C60 H60 117.3 . . ?
Cl11 C100 Cl12 110.8(3) . . ?
Cl11 C100 Cl13 111.4(3) . . ?
Cl12 C100 Cl13 110.0(3) . . ?
Cl11 C100 H100 90.9 . . ?
Cl12 C100 H100 122.0 . . ?
Cl13 C100 H100 110.2 . . ?
Cl22 C200 Cl23 111.0(3) . . ?
Cl22 C200 Cl21 110.0(3) . . ?
Cl23 C200 Cl21 110.5(3) . . ?
Cl22 C200 H200 105.1 . . ?
Cl23 C200 H200 102.6 . . ?
Cl21 C200 H200 117.3 . . ?
Cl32 C300 Cl31 114.3 . . ?
Cl32 C300 Cl33 110.3 . . ?
Cl31 C300 Cl33 110.8 . . ?
Cl35 C301 Cl34 109.9 . . ?
Cl35 C301 Cl36 116.2 . . ?
Cl34 C301 Cl36 120.7 . . ?
C301 Cl35 Cl36 98.6 . 3_665 ?
C301 Cl36 Cl35 110.7 . 2_655 ?
Cl38 C302 Cl37 125.7 . . ?
Cl38 C302 Cl39 107.8 . . ?
Cl37 C302 Cl39 122.7 . . ?

loop_
_geom_bond_atom_site_label_1
_geom_bond_atom_site_label_2
_geom_bond_distance
_geom_bond_site_symmetry_2
_geom_bond_publ_flag
Fe1 O6 1.971(3) 10_655 ?
Fe1 O3 1.990(3) . ?
Fe1 O1 2.012(3) . ?
Fe1 O2 2.021(3) . ?
Fe1 N1 2.288(4) . ?
Fe1 Cl1 2.3232(12) . ?
Fe2 O5 1.969(3) . ?
Fe2 O2 1.984(3) . ?
Fe2 O3 2.007(3) . ?
Fe2 O4 2.008(3) . ?
Fe2 N2 2.257(4) . ?
Fe2 Cl2 2.3563(12) . ?
Fe3 O1 1.979(3) 10_655 ?
Fe3 O4 1.983(3) . ?
Fe3 O6 2.010(3) . ?
Fe3 O5 2.026(3) . ?
Fe3 N3 2.253(4) . ?
Fe3 Cl3 2.3132(12) . ?
O1 C1 1.411(5) . ?
O1 Fe3 1.979(3) 10_655 ?
O2 C4 1.414(5) . ?
O3 C21 1.422(5) . ?
O4 C24 1.425(5) . ?
O5 C41 1.424(5) . ?
O6 C44 1.420(5) . ?
O6 Fe1 1.971(3) 10_655 ?
N1 C3 1.487(6) . ?
N1 C2 1.492(6) . ?
N1 C5 1.496(6) . ?
N2 C23 1.480(6) . ?
N2 C25 1.483(6) . ?
N2 C22 1.505(6) . ?
N3 C43 1.495(6) . ?
N3 C45 1.497(6) . ?
N3 C42 1.500(6) . ?
N4 C8 1.149(7) . ?
N5 C28 1.136(6) . ?
N6 C48 1.143(8) . ?
C1 C2 1.536(6) . ?
C1 H1A 0.9429 . ?
C1 H1B 0.9357 . ?
C2 H2A 0.9326 . ?
C2 H2B 0.8827 . ?
C3 C4 1.515(6) . ?
C3 H3A 0.9886 . ?
C3 H3B 0.9516 . ?
C4 H4A 0.9379 . ?
C4 H4B 0.9576 . ?
C5 C6 1.544(6) . ?
C5 H5A 0.9098 . ?
C5 H5B 0.9237 . ?
C6 C7 1.566(6) . ?
C6 H6A 0.9260 . ?
C6 H6B 1.0019 . ?
C7 C8 1.480(7) . ?
C7 C9 1.535(7) . ?
C7 C15 1.555(6) . ?
C9 C14 1.395(7) . ?
C9 C10 1.404(7) . ?
C10 C11 1.386(8) . ?
C10 H10 0.9588 . ?
C11 C12 1.385(10) . ?
C11 H11 1.0377 . ?
C12 C13 1.384(9) . ?
C12 H12 0.9167 . ?
C13 C14 1.385(8) . ?
C13 H13 0.9760 . ?
C14 H14 1.0706 . ?
C15 C20 1.391(7) . ?
C15 C16 1.392(7) . ?
C16 C17 1.389(7) . ?
C16 H16 0.9820 . ?
C17 C18 1.385(8) . ?
C17 H17 0.9356 . ?
C18 C19 1.389(8) . ?
C18 H18 0.9795 . ?
C19 C20 1.400(8) . ?
C19 H19 0.9623 . ?
C20 H20 1.0201 . ?
C21 C22 1.535(6) . ?
C21 H21A 0.9557 . ?
C21 H21B 0.9937 . ?
C22 H22A 0.9244 . ?
C22 H22B 1.0075 . ?
C23 C24 1.530(6) . ?
C23 H23A 1.0039 . ?
C23 H23B 0.9669 . ?
C24 H24A 0.9328 . ?
C24 H24B 1.0035 . ?
C25 C26 1.532(6) . ?
C25 H25A 0.9303 . ?
C25 H25B 0.9341 . ?
C26 C27 1.562(6) . ?
C26 H26A 0.9796 . ?
C26 H26B 1.0226 . ?
C27 C28 1.497(6) . ?
C27 C35 1.543(6) . ?
C27 C29 1.551(6) . ?
C29 C34 1.386(7) . ?
C29 C30 1.397(7) . ?
C30 C31 1.400(7) . ?
C30 H30 1.0384 . ?
C31 C32 1.378(8) . ?
C31 H31 1.0406 . ?
C32 C33 1.375(8) . ?
C32 H32 0.8822 . ?
C33 C34 1.401(7) . ?
C33 H33 0.8134 . ?
C34 H34 1.0124 . ?
C35 C36 1.391(7) . ?
C35 C40 1.398(7) . ?
C36 C37 1.383(7) . ?
C36 H36 0.8889 . ?
C37 C38 1.396(8) . ?
C37 H37 0.8995 . ?
C38 C39 1.381(8) . ?
C38 H38 0.9477 . ?
C39 C40 1.392(8) . ?
C39 H39 0.9036 . ?
C40 H40 0.7088 . ?
C41 C42 1.542(6) . ?
C41 H41A 1.0099 . ?
C41 H41B 0.9907 . ?
C42 H42A 1.0043 . ?
C42 H42B 0.9624 . ?
C43 C44 1.520(7) . ?
C43 H43A 0.9492 . ?
C43 H43B 1.0535 . ?
C44 H44A 0.9894 . ?
C44 H44B 0.9208 . ?
C45 C46 1.522(7) . ?
C45 H45A 1.0465 . ?
C45 H45B 1.0592 . ?
C46 C47 1.562(7) . ?
C46 H46A 1.0759 . ?
C46 H46B 1.0590 . ?
C47 C48 1.482(7) . ?
C47 C55 1.542(7) . ?
C47 C49 1.545(7) . ?
C49 C54 1.395(8) . ?
C49 C50 1.404(7) . ?
C50 C51 1.382(9) . ?
C50 H50 0.9797 . ?
C51 C52 1.365(10) . ?
C51 H51 1.1442 . ?
C52 C53 1.399(10) . ?
C52 H52 0.9318 . ?
C53 C54 1.381(9) . ?
C53 H53 0.9642 . ?
C54 H54 1.0320 . ?
C55 C60 1.389(7) . ?
C55 C56 1.402(8) . ?
C56 C57 1.370(8) . ?
C56 H56 0.9548 . ?
C57 C58 1.385(8) . ?
C57 H57 1.0653 . ?
C58 C59 1.393(9) . ?
C58 H58 1.0668 . ?
C59 C60 1.369(8) . ?
C59 H59 0.9660 . ?
C60 H60 1.0090 . ?
C100 Cl11 1.748(6) . ?
C100 Cl12 1.747(6) . ?
C100 Cl13 1.779(6) . ?
C100 H100 1.0208 . ?
C200 Cl22 1.755(5) . ?
C200 Cl23 1.755(6) . ?
C200 Cl21 1.764(5) . ?
C200 H200 0.9233 . ?
C300 Cl32 1.6745 . ?
C300 Cl31 1.7206 . ?
C300 Cl33 1.7534 . ?
C301 Cl35 1.7068 . ?
C301 Cl34 1.7123 . ?
C301 Cl36 1.7410 . ?
Cl35 Cl36 2.1577 3_665 ?
Cl36 Cl35 2.1577 2_655 ?
C302 Cl38 1.6877 . ?
C302 Cl37 1.7160 . ?
C302 Cl39 1.7606 . ?
